data_4122891
loop_
_publ_author_name
'Caruana, Lorenzo'
'Kniep, Florian'
'Johansen, Tore Kiilerich'
'Poulsen, Pernille H.'
'J\/orgensen, Karl Anker'

_publ_section_title
;
 A New Organocatalytic Concept for Asymmetric \a-Alkylation of Aldehydes.
;
_journal_name_full 'Journal of the American Chemical Society'
_journal_page_first 141104124641007
_journal_paper_doi 10.1021/ja510475n
_journal_year 2014
_chemical_absolute_configuration ad
_chemical_formula_moiety 'C32 H39 Br O3'
_chemical_formula_sum 'C32 H39 Br O3'
_chemical_formula_weight 551.57
_space_group_crystal_system monoclinic
_space_group_IT_number 4
_space_group_name_Hall 'P 2yb'
_space_group_name_H-M_alt 'P 1 21 1'
_symmetry_Int_Tables_number 4
_symmetry_space_group_name_Hall 'P 2yb'
_symmetry_space_group_name_H-M 'P 1 21 1'
_atom_sites_solution_primary direct
_audit_creation_date 2014-08-18
_audit_creation_method
;
Olex2 1.2
(compiled 2014.06.20 svn.r2946 for OlexSys, GUI svn.r4855)
;
_cell_angle_alpha 90
_cell_angle_beta 104.827(4)
_cell_angle_gamma 90
_cell_formula_units_Z 4
_cell_length_a 16.5080(6)
_cell_length_b 9.0189(4)
_cell_length_c 20.0580(8)
_cell_measurement_reflns_used 3050
_cell_measurement_temperature 101(2)
_cell_measurement_theta_max 17.7080
_cell_measurement_theta_min 2.4820
_cell_volume 2886.9(2)
_computing_cell_refinement
;
CrysAlisPro, Agilent Technologies,
Version 1.171.37.33 (release 27-03-2014 CrysAlis171 .NET)
(compiled Mar 27 2014,17:12:48)
;
_computing_data_collection
;
CrysAlisPro, Agilent Technologies,
Version 1.171.37.33 (release 27-03-2014 CrysAlis171 .NET)
(compiled Mar 27 2014,17:12:48)
;
_computing_data_reduction
;
CrysAlisPro, Agilent Technologies,
Version 1.171.37.33 (release 27-03-2014 CrysAlis171 .NET)
(compiled Mar 27 2014,17:12:48)
;
_computing_molecular_graphics 'Olex2 (Dolomanov et al., 2009)'
_computing_publication_material 'Olex2 (Dolomanov et al., 2009)'
_computing_structure_refinement 'olex2.refine (Bourhis et al., 2013)'
_computing_structure_solution 'ShelXS (Sheldrick, 2008)'
_diffrn_ambient_environment N~2~
_diffrn_ambient_temperature 101(2)
_diffrn_detector 'CCD plate'
_diffrn_detector_area_resol_mean 10.3590
_diffrn_detector_type Atlas
_diffrn_measured_fraction_theta_full 0.9995
_diffrn_measured_fraction_theta_max 0.9995
_diffrn_measurement_details
;
  1 omega  -20.00   77.00   1.0000   29.0000
omega____ theta____ kappa____ phi______ frames
    -       26.7803  -99.0000    0.0000 97

  2 omega   35.00  128.00   1.0000   29.0000
omega____ theta____ kappa____ phi______ frames
    -       26.7803  178.0000  -30.0000 93

  3 omega  -42.00   -6.00   1.0000   29.0000
omega____ theta____ kappa____ phi______ frames
    -       26.7803  131.0000   61.7559 36

  4 omega  -64.00   71.00   1.0000   29.0000
omega____ theta____ kappa____ phi______ frames
    -       26.7803  -38.0000  120.0000 135

  5 omega  -17.00  127.00   1.0000   29.0000
omega____ theta____ kappa____ phi______ frames
    -       26.7803   77.0000 -120.0000 144

  6 omega -120.00   14.00   1.0000   29.0000
omega____ theta____ kappa____ phi______ frames
    -      -27.8741  -57.0000   90.0000 134

  7 omega  -65.00   68.00   1.0000   29.0000
omega____ theta____ kappa____ phi______ frames
    -       26.7803  -57.0000   30.0000 133

  8 omega  -20.00   77.00   1.0000   29.0000
omega____ theta____ kappa____ phi______ frames
    -       26.7803  -99.0000  -30.0000 97

  9 omega  -15.00   10.00   1.0000   29.0000
omega____ theta____ kappa____ phi______ frames
    -       26.7803   57.0000  150.0000 25

 10 omega  -15.00  119.00   1.0000   29.0000
omega____ theta____ kappa____ phi______ frames
    -       26.7803   57.0000   30.0000 134
;
_diffrn_measurement_device 'four-circle diffractometer'
_diffrn_measurement_device_type 'SuperNova, Single source at offset, Atlas'
_diffrn_measurement_method '\w scans'
_diffrn_orient_matrix_UB_11 -0.0227058000
_diffrn_orient_matrix_UB_12 0.0167508000
_diffrn_orient_matrix_UB_13 0.0246680000
_diffrn_orient_matrix_UB_21 0.0378444000
_diffrn_orient_matrix_UB_22 0.0202817000
_diffrn_orient_matrix_UB_23 0.0241104000
_diffrn_orient_matrix_UB_31 -0.0051971000
_diffrn_orient_matrix_UB_32 0.0741176000
_diffrn_orient_matrix_UB_33 -0.0121859000
_diffrn_radiation_monochromator mirror
_diffrn_radiation_probe x-ray
_diffrn_radiation_type 'Mo K\a'
_diffrn_radiation_wavelength 0.71073
_diffrn_reflns_av_R_equivalents 0.1298
_diffrn_reflns_av_unetI/netI 0.0976
_diffrn_reflns_limit_h_max 16
_diffrn_reflns_limit_h_min -16
_diffrn_reflns_limit_k_max 9
_diffrn_reflns_limit_k_min -9
_diffrn_reflns_limit_l_max 20
_diffrn_reflns_limit_l_min -20
_diffrn_reflns_number 31301
_diffrn_reflns_theta_full 26.0000
_diffrn_reflns_theta_max 20.82
_diffrn_reflns_theta_min 1.85
_diffrn_source 'SuperNova (Mo) X-ray Source'
_exptl_absorpt_coefficient_mu 1.453
_exptl_absorpt_correction_T_max 1.00000
_exptl_absorpt_correction_T_min 0.84448
_exptl_absorpt_correction_type multi-scan
_exptl_absorpt_process_details
;
CrysAlisPro, Agilent Technologies,
Version 1.171.37.33 (release 27-03-2014 CrysAlis171 .NET)
(compiled Mar 27 2014,17:12:48)
Empirical absorption correction using spherical harmonics,
 implemented in SCALE3 ABSPACK scaling algorithm.
Empirical absorption correction using spherical harmonics,
 implemented in SCALE3 ABSPACK scaling algorithm.
;
_exptl_crystal_colour 'clear light yellow'
_exptl_crystal_colour_lustre clear
_exptl_crystal_colour_modifier light
_exptl_crystal_colour_primary yellow
_exptl_crystal_density_diffrn 1.2689
_exptl_crystal_description
;
;
_exptl_crystal_F_000 1159.3524
_exptl_crystal_size_max 0.1093
_exptl_crystal_size_mid 0.0659
_exptl_crystal_size_min 0.0427
_refine_diff_density_max 0.5796
_refine_diff_density_min -0.4999
_refine_diff_density_rms 0.1044
_refine_ls_abs_structure_details 'Flack, H. D. (1983). Acta Cryst. A39, 876-881.'
_refine_ls_abs_structure_Flack -0.025(15)
_refine_ls_d_res_high 1.0000
_refine_ls_d_res_low 11.0160
_refine_ls_goodness_of_fit_ref 1.0644
_refine_ls_hydrogen_treatment constr
_refine_ls_matrix_type full
_refine_ls_number_constraints 124
_refine_ls_number_parameters 664
_refine_ls_number_reflns 6034
_refine_ls_number_restraints 0
_refine_ls_restrained_S_all 1.0644
_refine_ls_R_factor_all 0.0974
_refine_ls_R_factor_gt 0.0565
_refine_ls_shift/su_max 0.0008
_refine_ls_shift/su_mean 0.0000
_refine_ls_structure_factor_coef Fsqd
_refine_ls_weighting_details 'w=1/[\s^2^(Fo^2^)+(0.0517P)^2^+0.6160P] where P=(Fo^2^+2Fc^2^)/3'
_refine_ls_weighting_scheme calc
_refine_ls_wR_factor_gt 0.1144
_refine_ls_wR_factor_ref 0.1350
_reflns_Friedel_coverage 1.000
_reflns_limit_h_max 16
_reflns_limit_h_min -16
_reflns_limit_k_max 9
_reflns_limit_k_min -9
_reflns_limit_l_max 20
_reflns_limit_l_min -19
_reflns_number_gt 4295
_reflns_number_total 6034
_reflns_threshold_expression I>=2u(I)
_cod_data_source_file ja510475n_si_002.cif
_cod_data_source_block exp_2283
_cod_database_code 4122891
_chemical_oxdiff_formula 'C32 H39 Br O3'
_reflns_odcompleteness_completeness 99.95
_reflns_odcompleteness_iscentric 1
_reflns_odcompleteness_theta 26.32
_olex2_refinement_description
;
1. Fixed Uiso
 At 1.2 times of:
  All C(H) groups, All C(H,H) groups
 At 1.5 times of:
  All C(H,H,H) groups, All O(H) groups
2. Rigid body (RIGU) restrains
 All non-hydrogen atoms
 with sigma for 1-2 distances of 0.004 and sigma for 1-3 distances of 0.004
3.a Ternary CH refined with riding coordinates:
 C16(H16), C21(H21), C48(H48), C89(H89)
3.b Secondary CH2 refined with riding coordinates:
 C22(H22a,H22b), C34(H34a,H34b), C35(H35a,H35b), C1A(H1Aa,H1Ab)
3.c Aromatic/amide H refined with riding coordinates:
 C1(H1), C8(H8), C9(H9), C10(H10), C11(H11), C24(H24), C26(H26), C52(H52),
 C55(H55), C59(H59), C61(H61), C63(H63), C67(H67), C68(H68), C71(H71), C87(H87),
  C4(H4), C15(H15a), C19(H19), C1C(H1C), C1F(H1F), C1G(H1G)
3.d Idealised Me refined as rotating group:
 C27(H27a,H27b,H27c), C28(H28a,H28b,H28c), C51(H51a,H51b,H51c), C81(H81a,H81b,
 H81c), C102(H10d,H10e,H10f), C105(H10a,H10b,H10c), C5(H5a,H5b,H5c), C1E(H1Ea,
 H1Eb,H1Ec), C1H(H1Ha,H1Hb,H1Hc), C1J(H1Ja,H1Jb,H1Jc), C1K(H1Ka,H1Kb,H1Kc),
 C1L(H1La,H1Lb,H1Lc), C1M(H1Ma,H1Mb,H1Mc), C1N(H1Na,H1Nb,H1Nc)
3.e Idealised tetrahedral OH refined as rotating group:
 O15(H15), O1(H1a)
;
_olex2_submission_special_instructions 'No special instructions were received'

loop_
_space_group_symop_id
_space_group_symop_operation_xyz
1 x,y,z
2 -x,y+1/2,-z

loop_
_atom_site_label
_atom_site_type_symbol
_atom_site_fract_x
_atom_site_fract_y
_atom_site_fract_z
_atom_site_U_iso_or_equiv
_atom_site_adp_type
_atom_site_occupancy
_atom_site_refinement_flags_posn
Br1 Br 0.91285(5) 0.40471(5) 1.03165(5) 0.0560(3) Uani 1.000000 .
Br2 Br -0.40423(6) 0.39359(5) 0.44224(5) 0.0701(4) Uani 1.000000 .
C1 C 0.4714(5) 0.4162(10) 0.8228(4) 0.025(2) Uani 1.000000 .
H1 H 0.4964(5) 0.4667(10) 0.7916(4) 0.030(2) Uiso 1.000000 R
C2 C 0.3694(4) 0.4052(10) 0.8874(4) 0.0213(18) Uani 1.000000 .
C3 C 0.6391(6) -0.0183(10) 0.7235(5) 0.032(3) Uani 1.000000 .
C6 C 0.3675(6) 0.1849(8) 0.9699(4) 0.030(2) Uani 1.000000 .
C7 C 0.5041(6) 0.2816(9) 0.8492(4) 0.028(2) Uani 1.000000 .
C8 C 0.4706(5) 0.2136(8) 0.8962(4) 0.025(2) Uani 1.000000 .
H8 H 0.4947(5) 0.1225(8) 0.9153(4) 0.030(3) Uiso 1.000000 R
C9 C 0.6563(5) -0.1092(10) 0.7791(5) 0.041(2) Uani 1.000000 .
H9 H 0.6745(5) -0.0656(10) 0.8235(5) 0.049(3) Uiso 1.000000 R
C10 C -0.1322(7) 0.9809(11) 0.7443(6) 0.051(3) Uani 1.000000 .
H10 H -0.1387(7) 0.9841(11) 0.6959(6) 0.062(4) Uiso 1.000000 R
C11 C 0.7105(6) 0.3765(9) 0.8610(4) 0.038(3) Uani 1.000000 .
H11 H 0.6935(6) 0.4256(9) 0.8178(4) 0.046(3) Uiso 1.000000 R
C12 C -0.1356(6) 0.8499(10) 0.7763(5) 0.034(3) Uani 1.000000 .
C13 C 0.3640(6) 0.6272(9) 0.8053(5) 0.035(3) Uani 1.000000 .
C14 C -0.1652(6) 0.4884(10) 0.6214(5) 0.039(3) Uani 1.000000 .
O15 O 0.3015(4) 0.4539(5) 0.9085(3) 0.0374(17) Uani 1.000000 .
H15 H 0.269(3) 0.499(8) 0.8760(15) 0.056(3) Uiso 1.000000 GR
C16 C -0.0846(6) 0.5054(9) 0.6768(5) 0.037(3) Uani 1.000000 .
H16 H -0.0896(6) 0.4379(9) 0.7151(5) 0.044(3) Uiso 1.000000 R
C17 C 0.6611(6) 0.2623(9) 0.8765(4) 0.029(2) Uani 1.000000 .
O18 O 0.0092(4) 0.5672(6) 0.8153(3) 0.0463(18) Uani 1.000000 .
C20 C 0.4034(6) 0.2686(9) 0.9183(4) 0.025(2) Uani 1.000000 .
C21 C -0.0723(5) 0.6629(9) 0.7083(5) 0.033(2) Uani 1.000000 .
H21 H -0.0714(5) 0.7336(9) 0.6701(5) 0.039(3) Uiso 1.000000 R
C22 C 0.6476(6) 0.1448(10) 0.7297(5) 0.042(3) Uani 1.000000 .
H22a H 0.7013(6) 0.1677(10) 0.7634(5) 0.050(4) Uiso 1.000000 R
H22b H 0.6508(6) 0.1851(10) 0.6846(5) 0.050(4) Uiso 1.000000 R
O23 O 0.1470(4) 0.5997(7) 0.8559(3) 0.058(2) Uani 1.000000 .
C24 C -0.1818(7) 0.5609(9) 0.5588(6) 0.057(3) Uani 1.000000 .
H24 H -0.1423(7) 0.6310(9) 0.5510(6) 0.068(4) Uiso 1.000000 R
C26 C -0.2229(6) 0.3875(12) 0.6286(5) 0.071(4) Uani 1.000000 .
H26 H -0.2135(6) 0.3328(12) 0.6704(5) 0.085(4) Uiso 1.000000 R
C27 C 0.2779(5) 0.1332(9) 0.9358(4) 0.037(3) Uani 1.000000 .
H27a H 0.2439(9) 0.2183(12) 0.915(2) 0.056(4) Uiso 1.000000 GR
H27b H 0.2791(6) 0.060(4) 0.9001(17) 0.056(4) Uiso 1.000000 GR
H27c H 0.2535(12) 0.089(5) 0.9707(6) 0.056(4) Uiso 1.000000 GR
C28 C 0.4186(6) 0.0479(8) 0.9988(4) 0.035(3) Uani 1.000000 .
H28a H 0.418(2) -0.022(2) 0.9614(6) 0.053(4) Uiso 1.000000 GR
H28b H 0.4766(9) 0.0771(11) 1.021(2) 0.053(4) Uiso 1.000000 GR
H28c H 0.3943(18) 0.001(3) 1.0333(18) 0.053(4) Uiso 1.000000 GR
C32 C 0.0836(7) 0.5369(11) 0.8587(5) 0.047(3) Uani 1.000000 .
C34 C 0.0104(6) 0.6771(9) 0.7613(5) 0.040(3) Uani 1.000000 .
H34a H 0.0171(6) 0.7784(9) 0.7811(5) 0.049(3) Uiso 1.000000 R
H34b H 0.0573(6) 0.6570(9) 0.7402(5) 0.049(3) Uiso 1.000000 R
C35 C -0.1463(6) 0.7036(9) 0.7359(5) 0.039(3) Uani 1.000000 .
H35a H -0.1560(6) 0.6228(9) 0.7664(5) 0.047(3) Uiso 1.000000 R
H35b H -0.1968(6) 0.7109(9) 0.6968(5) 0.047(3) Uiso 1.000000 R
C39 C 0.4038(6) 0.4800(8) 0.8402(4) 0.029(2) Uani 1.000000 .
C41 C -0.3100(6) 0.4383(10) 0.5163(5) 0.045(3) Uani 1.000000 .
C45 C -0.0082(6) 0.4520(8) 0.6544(5) 0.035(3) Uani 1.000000 .
C47 C 0.8103(6) 0.3511(9) 0.9690(5) 0.033(3) Uani 1.000000 .
C48 C 0.5769(5) 0.2263(9) 0.7521(5) 0.036(3) Uani 1.000000 .
H48 H 0.5841(5) 0.3344(9) 0.7441(5) 0.043(3) Uiso 1.000000 R
C51 C 0.3589(6) 0.7439(8) 0.8592(5) 0.041(3) Uani 1.000000 .
H51a H 0.321(3) 0.709(3) 0.8865(18) 0.062(4) Uiso 1.000000 GR
H51b H 0.4149(8) 0.761(4) 0.8896(17) 0.062(4) Uiso 1.000000 GR
H51c H 0.337(3) 0.8369(19) 0.8360(5) 0.062(4) Uiso 1.000000 GR
C52 C 0.6079(7) -0.2406(11) 0.6522(6) 0.055(3) Uani 1.000000 .
H52 H 0.5897(7) -0.2842(11) 0.6078(6) 0.066(4) Uiso 1.000000 R
C54 C 0.1032(6) 0.2687(9) 0.6672(5) 0.033(2) Uani 1.000000 .
C55 C 0.6893(6) 0.1938(9) 0.9395(5) 0.032(2) Uani 1.000000 .
H55 H 0.6575(6) 0.1152(9) 0.9516(5) 0.038(3) Uiso 1.000000 R
C59 C -0.2955(6) 0.3612(11) 0.5767(5) 0.077(4) Uani 1.000000 .
H59 H -0.3349(6) 0.2896(11) 0.5834(5) 0.092(5) Uiso 1.000000 R
C60 C 0.1471(6) 0.1263(9) 0.7007(5) 0.041(3) Uani 1.000000 .
C61 C 0.6167(5) -0.0871(11) 0.6589(4) 0.043(2) Uani 1.000000 .
H61 H 0.6073(5) -0.0278(11) 0.6185(4) 0.052(3) Uiso 1.000000 R
C63 C 0.6253(7) -0.3268(10) 0.7091(6) 0.049(3) Uani 1.000000 .
H63 H 0.6215(7) -0.4316(10) 0.7045(6) 0.059(4) Uiso 1.000000 R
C67 C 0.7634(6) 0.2373(9) 0.9858(5) 0.038(3) Uani 1.000000 .
H67 H 0.7817(6) 0.1886(9) 1.0290(5) 0.046(3) Uiso 1.000000 R
C68 C -0.2542(7) 0.5356(10) 0.5067(5) 0.052(3) Uani 1.000000 .
H68 H -0.2635(7) 0.5880(10) 0.4643(5) 0.063(4) Uiso 1.000000 R
C71 C 0.0338(6) 0.3239(9) 0.6848(5) 0.033(3) Uani 1.000000 .
H71 H 0.0135(6) 0.2733(9) 0.7188(5) 0.039(3) Uiso 1.000000 R
C81 C 0.4164(6) 0.6947(9) 0.7598(5) 0.046(3) Uani 1.000000 .
H81a H 0.4729(12) 0.717(6) 0.7881(7) 0.069(4) Uiso 1.000000 GR
H81b H 0.420(3) 0.624(3) 0.7236(18) 0.069(4) Uiso 1.000000 GR
H81c H 0.3898(19) 0.786(3) 0.739(2) 0.069(4) Uiso 1.000000 GR
C87 C -0.1264(7) 0.8546(11) 0.8463(6) 0.071(4) Uani 1.000000 .
H87 H -0.1272(7) 0.7648(11) 0.8709(6) 0.085(5) Uiso 1.000000 R
C89 C 0.5786(6) 0.2092(8) 0.8277(4) 0.031(2) Uani 1.000000 .
H89 H 0.5749(6) 0.1004(8) 0.8361(4) 0.037(3) Uiso 1.000000 R
C102 C 0.1102(6) 0.0699(9) 0.7587(5) 0.055(3) Uani 1.000000 .
H10d H 0.117(3) 0.146(3) 0.7944(16) 0.083(5) Uiso 1.000000 GR
H10e H 0.0506(11) 0.048(6) 0.7399(8) 0.083(5) Uiso 1.000000 GR
H10f H 0.140(3) -0.020(4) 0.779(2) 0.083(5) Uiso 1.000000 GR
C105 C 0.2777(6) 0.5949(9) 0.7573(5) 0.045(3) Uani 1.000000 .
H10a H 0.2835(7) 0.525(5) 0.7215(17) 0.068(4) Uiso 1.000000 GR
H10b H 0.2413(12) 0.552(6) 0.7839(7) 0.068(4) Uiso 1.000000 GR
H10c H 0.2529(16) 0.6873(13) 0.736(2) 0.068(4) Uiso 1.000000 GR
C4 C 0.7835(5) 0.4186(10) 0.9076(5) 0.040(2) Uani 1.000000 .
H4 H 0.8157(5) 0.4974(10) 0.8961(5) 0.047(3) Uiso 1.000000 R
C5 C 0.3683(6) 0.2848(8) 1.0327(4) 0.040(3) Uani 1.000000 .
H5a H 0.4257(8) 0.318(5) 1.0538(16) 0.060(4) Uiso 1.000000 GR
H5b H 0.332(2) 0.371(3) 1.0176(6) 0.060(4) Uiso 1.000000 GR
H5c H 0.347(3) 0.2285(19) 1.0666(12) 0.060(4) Uiso 1.000000 GR
C15 C 0.6490(6) -0.2627(10) 0.7747(6) 0.049(3) Uani 1.000000 .
H15a H 0.6597(6) -0.3223(10) 0.8151(6) 0.059(4) Uiso 1.000000 R
C19 C -0.1103(9) 1.1086(12) 0.8512(11) 0.099(6) Uani 1.000000 .
H19 H -0.0995(9) 1.1972(12) 0.8777(11) 0.119(7) Uiso 1.000000 R
O3 O 0.4875(4) 0.2361(6) 0.6387(3) 0.059(2) Uani 1.000000 .
C1A C 0.4912(6) 0.1818(9) 0.7061(4) 0.036(3) Uani 1.000000 .
H1Aa H 0.4850(6) 0.0726(9) 0.7052(4) 0.044(3) Uiso 1.000000 R
H1Ab H 0.4458(6) 0.2257(9) 0.7236(4) 0.044(3) Uiso 1.000000 R
C1B C 0.4196(8) 0.3189(11) 0.6076(6) 0.060(3) Uani 1.000000 .
O1C O 0.3635(6) 0.3384(7) 0.6332(4) 0.102(3) Uani 1.000000 .
C18 C 0.0916(6) 0.4755(9) 0.5846(4) 0.031(3) Uani 1.000000 .
C1C C 0.0229(6) 0.5244(9) 0.6068(5) 0.040(3) Uani 1.000000 .
H1C H -0.0039(6) 0.6135(9) 0.5876(5) 0.047(3) Uiso 1.000000 R
C1D C 0.1296(7) 0.3439(9) 0.6156(5) 0.037(3) Uani 1.000000 .
C1E C 0.4210(7) 0.3700(12) 0.5378(5) 0.092(5) Uani 1.000000 .
H1Ea H 0.433(5) 0.477(2) 0.5391(10) 0.138(7) Uiso 1.000000 GR
H1Eb H 0.464(4) 0.316(7) 0.5224(18) 0.138(7) Uiso 1.000000 GR
H1Ec H 0.3663(18) 0.351(8) 0.5057(10) 0.138(7) Uiso 1.000000 GR
C1F C -0.1184(8) 1.1173(12) 0.7847(8) 0.075(5) Uani 1.000000 .
H1F H -0.1154(8) 1.2103(12) 0.7633(8) 0.090(6) Uiso 1.000000 R
C1G C -0.1161(8) 0.9895(14) 0.8819(7) 0.093(5) Uani 1.000000 .
H1G H -0.1134(8) 0.9908(14) 0.9298(7) 0.112(7) Uiso 1.000000 R
O1 O 0.1946(5) 0.2843(6) 0.5918(3) 0.052(2) Uani 1.000000 .
H1a H 0.2396(13) 0.328(8) 0.611(4) 0.078(3) Uiso 1.000000 GR
C1H C 0.2115(6) 0.6254(9) 0.5616(5) 0.048(3) Uani 1.000000 .
H1Ha H 0.2112(10) 0.685(5) 0.6025(17) 0.072(4) Uiso 1.000000 GR
H1Hb H 0.2516(8) 0.5438(9) 0.575(3) 0.072(4) Uiso 1.000000 GR
H1Hc H 0.2278(15) 0.688(5) 0.5273(11) 0.072(4) Uiso 1.000000 GR
C1I C 0.1230(6) 0.5618(9) 0.5305(4) 0.037(3) Uani 1.000000 .
C1J C 0.2410(6) 0.1532(9) 0.7332(5) 0.046(3) Uani 1.000000 .
H1Ja H 0.2691(8) 0.174(6) 0.6967(5) 0.069(5) Uiso 1.000000 GR
H1Jb H 0.2478(6) 0.238(4) 0.765(2) 0.069(5) Uiso 1.000000 GR
H1Jc H 0.2658(9) 0.065(2) 0.759(2) 0.069(5) Uiso 1.000000 GR
C1K C 0.0671(6) 0.6955(9) 0.5026(5) 0.047(3) Uani 1.000000 .
H1Ka H 0.0091(8) 0.6621(12) 0.485(3) 0.071(4) Uiso 1.000000 GR
H1Kb H 0.070(3) 0.767(3) 0.5398(8) 0.071(4) Uiso 1.000000 GR
H1Kc H 0.087(2) 0.743(4) 0.466(2) 0.071(4) Uiso 1.000000 GR
C1L C 0.1220(7) 0.4650(9) 0.4670(4) 0.055(3) Uani 1.000000 .
H1La H 0.163(3) 0.384(4) 0.4803(8) 0.082(5) Uiso 1.000000 GR
H1Lb H 0.0658(13) 0.423(5) 0.4489(19) 0.082(5) Uiso 1.000000 GR
H1Lc H 0.137(4) 0.5258(18) 0.4313(13) 0.082(5) Uiso 1.000000 GR
C1M C 0.1369(8) 0.0031(9) 0.6467(5) 0.078(4) Uani 1.000000 .
H1Ma H 0.0777(10) -0.025(5) 0.631(3) 0.116(6) Uiso 1.000000 GR
H1Mb H 0.157(4) 0.038(3) 0.6075(17) 0.116(6) Uiso 1.000000 GR
H1Mc H 0.170(4) -0.084(3) 0.6672(12) 0.116(6) Uiso 1.000000 GR
C1N C 0.0770(6) 0.4168(12) 0.9087(4) 0.071(3) Uani 1.000000 .
H1Na H 0.039(3) 0.448(3) 0.936(2) 0.107(5) Uiso 1.000000 GR
H1Nb H 0.056(4) 0.326(2) 0.8833(5) 0.107(5) Uiso 1.000000 GR
H1Nc H 0.1325(9) 0.397(5) 0.939(2) 0.107(5) Uiso 1.000000 GR

loop_
_atom_site_aniso_label
_atom_site_aniso_U_11
_atom_site_aniso_U_22
_atom_site_aniso_U_33
_atom_site_aniso_U_12
_atom_site_aniso_U_13
_atom_site_aniso_U_23
Br1 0.0332(6) 0.0828(8) 0.0491(6) -0.0052(8) 0.0055(5) -0.0141(8)
Br2 0.0474(7) 0.1035(10) 0.0480(6) -0.0155(9) -0.0086(5) 0.0191(9)
C1 0.033(5) 0.025(6) 0.018(5) -0.005(6) 0.006(4) -0.005(5)
C2 0.012(5) 0.023(5) 0.027(5) -0.004(6) 0.002(4) 0.004(6)
C3 0.022(6) 0.042(6) 0.034(7) 0.013(5) 0.008(5) 0.013(6)
C6 0.048(7) 0.020(5) 0.016(5) 0.003(5) 0.001(5) 0.005(4)
C7 0.026(6) 0.031(6) 0.023(6) 0.001(5) 0.002(5) -0.011(5)
C8 0.032(6) 0.021(5) 0.018(5) -0.000(5) -0.003(5) 0.001(4)
C9 0.034(6) 0.035(6) 0.056(7) 0.015(6) 0.018(5) -0.001(7)
C10 0.047(8) 0.062(8) 0.052(8) 0.018(6) 0.025(6) 0.010(7)
C11 0.042(6) 0.039(7) 0.026(5) -0.005(6) -0.003(5) 0.004(6)
C12 0.015(6) 0.058(9) 0.029(7) 0.003(5) 0.004(5) 0.002(6)
C13 0.035(7) 0.040(6) 0.030(6) -0.007(5) 0.009(5) 0.003(5)
C14 0.010(6) 0.044(6) 0.056(8) -0.004(5) -0.002(6) 0.002(6)
O15 0.039(4) 0.036(5) 0.038(4) 0.016(3) 0.012(3) 0.015(3)
C16 0.033(7) 0.038(6) 0.036(6) -0.003(5) 0.003(5) -0.007(5)
C17 0.034(7) 0.027(6) 0.023(6) 0.013(5) 0.006(5) 0.002(5)
O18 0.026(4) 0.067(5) 0.041(4) 0.003(4) -0.000(4) -0.015(4)
C20 0.024(6) 0.027(6) 0.023(5) -0.005(5) 0.007(5) -0.011(5)
C21 0.009(5) 0.039(6) 0.046(6) -0.000(5) -0.000(5) -0.006(5)
C22 0.030(7) 0.064(8) 0.036(7) 0.000(6) 0.015(6) -0.005(6)
O23 0.023(4) 0.093(6) 0.050(5) 0.006(4) -0.004(4) -0.013(4)
C24 0.042(8) 0.038(7) 0.076(9) -0.013(6) -0.009(7) 0.032(6)
C26 0.050(7) 0.117(11) 0.033(6) -0.012(9) -0.014(6) 0.035(8)
C27 0.039(7) 0.041(6) 0.032(6) -0.002(5) 0.007(5) 0.013(5)
C28 0.043(7) 0.030(6) 0.029(6) -0.001(5) 0.002(5) 0.002(5)
C32 0.022(7) 0.083(9) 0.030(7) -0.002(7) -0.003(6) -0.020(6)
C34 0.038(7) 0.039(6) 0.041(6) 0.000(5) 0.005(6) -0.010(5)
C35 0.016(6) 0.052(7) 0.044(7) -0.007(5) -0.003(5) 0.001(6)
C39 0.028(6) 0.022(5) 0.036(6) 0.002(5) 0.005(5) 0.002(5)
C41 0.032(6) 0.058(8) 0.046(7) -0.008(6) 0.010(5) 0.016(6)
C45 0.036(7) 0.021(7) 0.039(6) -0.001(5) -0.004(5) -0.008(5)
C47 0.022(6) 0.051(8) 0.031(6) 0.012(5) 0.015(5) 0.001(5)
C48 0.026(6) 0.038(6) 0.044(7) -0.001(5) 0.008(5) 0.005(5)
C51 0.050(7) 0.027(6) 0.044(6) 0.012(5) 0.007(6) 0.000(5)
C52 0.048(8) 0.044(8) 0.064(9) -0.003(6) -0.002(6) -0.005(7)
C54 0.043(7) 0.023(5) 0.026(6) -0.007(5) -0.006(5) 0.001(5)
C55 0.020(6) 0.040(6) 0.037(6) 0.001(5) 0.010(5) -0.003(5)
C59 0.047(8) 0.113(12) 0.057(7) -0.047(7) -0.009(6) 0.047(8)
C60 0.041(7) 0.035(6) 0.039(6) 0.010(5) -0.004(6) -0.004(5)
C61 0.042(6) 0.050(7) 0.032(6) 0.003(7) 0.000(5) -0.002(7)
C63 0.061(9) 0.025(7) 0.072(9) 0.007(6) 0.034(7) 0.001(7)
C67 0.039(7) 0.051(7) 0.029(6) 0.019(6) 0.015(6) 0.008(5)
C68 0.037(7) 0.064(8) 0.044(7) 0.003(6) -0.011(6) 0.034(6)
C71 0.029(7) 0.038(6) 0.029(6) -0.014(5) 0.002(5) -0.003(5)
C81 0.051(7) 0.026(6) 0.056(7) 0.007(5) 0.004(6) 0.023(5)
C87 0.046(8) 0.103(13) 0.060(10) 0.022(7) 0.005(7) 0.014(8)
C89 0.036(6) 0.030(6) 0.028(6) 0.007(5) 0.010(5) 0.006(5)
C102 0.040(7) 0.052(7) 0.067(8) -0.003(6) 0.001(6) 0.024(6)
C105 0.047(7) 0.045(7) 0.042(7) 0.016(6) 0.007(6) 0.022(5)
C4 0.044(7) 0.030(6) 0.049(6) -0.009(6) 0.020(6) 0.000(6)
C5 0.055(8) 0.033(6) 0.036(6) 0.012(5) 0.018(5) 0.021(5)
C15 0.055(8) 0.059(9) 0.042(8) 0.029(6) 0.028(6) 0.022(6)
C19 0.054(10) 0.067(11) 0.19(2) -0.008(9) 0.062(13) -0.026(12)
O3 0.047(5) 0.088(6) 0.040(5) 0.018(4) 0.007(4) 0.009(4)
C1A 0.042(7) 0.035(6) 0.032(6) 0.003(5) 0.011(5) 0.007(5)
C1B 0.042(8) 0.083(9) 0.061(9) 0.017(7) 0.021(7) 0.002(7)
O1C 0.098(7) 0.139(9) 0.076(6) 0.068(6) 0.034(6) 0.051(5)
C18 0.042(7) 0.027(6) 0.013(6) 0.005(5) -0.011(5) -0.011(5)
C1C 0.042(7) 0.028(6) 0.042(7) 0.008(5) -0.002(6) -0.014(5)
C1D 0.048(7) 0.037(7) 0.020(6) 0.017(6) -0.001(5) -0.021(5)
C1E 0.096(10) 0.147(15) 0.041(7) 0.016(10) 0.030(7) 0.034(9)
C1F 0.050(9) 0.068(11) 0.122(13) 0.018(7) 0.050(10) 0.033(10)
C1G 0.032(8) 0.171(16) 0.065(10) 0.014(10) -0.008(7) -0.073(11)
O1 0.074(6) 0.039(5) 0.037(4) 0.029(4) 0.004(4) 0.003(3)
C1H 0.060(8) 0.039(7) 0.041(7) 0.010(6) 0.006(6) 0.003(5)
C1I 0.049(7) 0.036(6) 0.019(5) 0.016(6) -0.002(5) -0.003(5)
C1J 0.062(9) 0.043(7) 0.036(6) 0.011(6) 0.016(6) 0.006(5)
C1K 0.050(7) 0.043(6) 0.043(6) 0.013(6) 0.000(6) -0.005(5)
C1L 0.082(9) 0.046(7) 0.029(6) 0.020(6) 0.002(6) -0.006(5)
C1M 0.107(11) 0.035(7) 0.066(8) 0.025(7) -0.023(7) -0.014(6)
C1N 0.054(7) 0.120(9) 0.031(6) 0.034(9) -0.004(5) -0.001(9)

loop_
_atom_type_symbol
_atom_type_scat_dispersion_real
_atom_type_scat_dispersion_imag
_atom_type_scat_Cromer_Mann_a1
_atom_type_scat_Cromer_Mann_a2
_atom_type_scat_Cromer_Mann_a3
_atom_type_scat_Cromer_Mann_a4
_atom_type_scat_Cromer_Mann_b1
_atom_type_scat_Cromer_Mann_b2
_atom_type_scat_Cromer_Mann_b3
_atom_type_scat_Cromer_Mann_b4
_atom_type_scat_Cromer_Mann_c
_atom_type_scat_source
_atom_type_scat_dispersion_source
H 0.00000 0.00000 0.49300 0.32291 0.14019 0.04081 10.51090 26.12570 3.14236 57.79970 0.0030380000826 'International Tables Volume C Table 6.1.1.4 (pp. 500-502)' 'Henke, Gullikson and Davis, At. Data and Nucl. Data Tables, 1993, 54, 2'
C 0.00347 0.00161 2.31000 1.02000 1.58860 0.86500 20.84390 10.20750 0.56870 51.65120 0.215599998832 'International Tables Volume C Table 6.1.1.4 (pp. 500-502)' 'Henke, Gullikson and Davis, At. Data and Nucl. Data Tables, 1993, 54, 2'
Br -0.28346 2.55990 17.17890 5.23580 5.63770 3.98510 2.17230 16.57960 0.26090 41.43280 2.95569992065 'International Tables Volume C Table 6.1.1.4 (pp. 500-502)' 'Henke, Gullikson and Davis, At. Data and Nucl. Data Tables, 1993, 54, 2'
O 0.01158 0.00611 3.04850 2.28680 1.54630 0.86700 13.27710 5.70110 0.32390 32.90890 0.250800013542 'International Tables Volume C Table 6.1.1.4 (pp. 500-502)' 'Henke, Gullikson and Davis, At. Data and Nucl. Data Tables, 1993, 54, 2'

loop_
_exptl_crystal_face_index_h
_exptl_crystal_face_index_k
_exptl_crystal_face_index_l
_exptl_crystal_face_perp_dist
_exptl_oxdiff_crystal_face_indexfrac_h
_exptl_oxdiff_crystal_face_indexfrac_k
_exptl_oxdiff_crystal_face_indexfrac_l
_exptl_oxdiff_crystal_face_x
_exptl_oxdiff_crystal_face_y
_exptl_oxdiff_crystal_face_z
4 0 5 0.0358 3.9965 0.0016 4.9999 0.0326 0.2718 -0.0816
-4 0 -5 0.0301 -3.9965 -0.0016 -4.9999 -0.0326 -0.2718 0.0816
-2 -5 0 0.0425 -1.9851 -4.9982 -0.0125 -0.0390 -0.1768 -0.3600
4 0 -5 0.0214 3.9993 0.0003 -5.0003 -0.2141 0.0308 0.0402
-1 5 -3 0.0410 -1.0124 4.9971 -2.9874 0.0330 -0.0090 0.4120
-4 0 5 0.0214 -3.9993 -0.0003 5.0003 0.2141 -0.0308 -0.0402

loop_
_geom_angle_atom_site_label_1
_geom_angle_atom_site_label_2
_geom_angle_atom_site_label_3
_geom_angle
C39 C1 C7 122.3(8)
C20 C2 O15 113.9(7)
C39 C2 O15 124.3(8)
C39 C2 C20 121.9(7)
C22 C3 C9 122.5(9)
C61 C3 C9 116.4(9)
C61 C3 C22 121.1(9)
C27 C6 C20 110.4(7)
C28 C6 C20 112.9(7)
C28 C6 C27 107.4(7)
C5 C6 C20 110.1(6)
C5 C6 C27 110.2(7)
C5 C6 C28 105.8(6)
C8 C7 C1 118.4(8)
C89 C7 C1 121.8(8)
C89 C7 C8 119.8(8)
C20 C8 C7 124.2(8)
C15 C9 C3 123.7(9)
C1F C10 C12 119.5(10)
C4 C11 C17 120.8(8)
C35 C12 C10 120.9(9)
C87 C12 C10 116.8(9)
C87 C12 C35 122.2(9)
C51 C13 C39 111.2(7)
C81 C13 C39 111.5(7)
C81 C13 C51 106.8(7)
C105 C13 C39 109.7(7)
C105 C13 C51 111.4(8)
C105 C13 C81 106.1(7)
C24 C14 C16 123.7(9)
C26 C14 C16 120.2(9)
C26 C14 C24 115.8(9)
C21 C16 C14 113.1(7)
C45 C16 C14 113.1(7)
C45 C16 C21 112.3(7)
C55 C17 C11 117.1(9)
C89 C17 C11 124.1(8)
C89 C17 C55 118.8(8)
C34 O18 C32 115.7(7)
C6 C20 C2 123.1(8)
C8 C20 C2 115.3(7)
C8 C20 C6 121.6(8)
C34 C21 C16 111.5(7)
C35 C21 C16 109.8(7)
C35 C21 C34 113.1(8)
C48 C22 C3 115.9(8)
C68 C24 C14 122.6(9)
C59 C26 C14 122.0(9)
O23 C32 O18 122.5(10)
C1N C32 O18 111.8(9)
C1N C32 O23 125.7(9)
C21 C34 O18 106.4(7)
C21 C35 C12 114.1(7)
C2 C39 C1 117.8(7)
C13 C39 C1 121.0(8)
C13 C39 C2 121.0(8)
C59 C41 Br2 120.6(7)
C68 C41 Br2 119.2(8)
C68 C41 C59 119.9(9)
C71 C45 C16 119.1(9)
C1C C45 C16 123.1(8)
C1C C45 C71 117.8(10)
C67 C47 Br1 119.3(7)
C4 C47 Br1 121.4(7)
C4 C47 C67 119.2(9)
C89 C48 C22 114.9(8)
C1A C48 C22 110.5(7)
C1A C48 C89 110.7(7)
C63 C52 C61 119.7(10)
C71 C54 C60 121.3(9)
C1D C54 C60 121.8(9)
C1D C54 C71 116.9(8)
C67 C55 C17 121.4(9)
C41 C59 C26 120.0(9)
C102 C60 C54 112.0(8)
C1J C60 C54 111.3(7)
C1J C60 C102 106.6(8)
C1M C60 C54 110.0(7)
C1M C60 C102 107.6(8)
C1M C60 C1J 109.3(8)
C52 C61 C3 121.8(9)
C15 C63 C52 120.4(9)
C55 C67 C47 120.0(9)
C41 C68 C24 119.7(9)
C54 C71 C45 122.5(9)
C1G C87 C12 121.1(10)
C17 C89 C7 109.2(6)
C48 C89 C7 115.0(7)
C48 C89 C17 113.0(7)
C47 C4 C11 121.5(9)
C63 C15 C9 118.0(9)
C1G C19 C1F 123.4(16)
C1B O3 C1A 117.1(8)
O3 C1A C48 106.9(7)
O1C C1B O3 121.9(10)
C1E C1B O3 113.2(10)
C1E C1B O1C 124.7(11)
C1D C18 C1C 115.6(9)
C1I C18 C1C 121.2(8)
C1I C18 C1D 123.2(9)
C18 C1C C45 123.8(9)
C18 C1D C54 123.2(10)
O1 C1D C54 118.8(8)
O1 C1D C18 118.0(9)
C19 C1F C10 118.5(11)
C19 C1G C87 120.6(14)
C1H C1I C18 111.1(7)
C1K C1I C18 112.1(8)
C1K C1I C1H 105.9(7)
C1L C1I C18 111.4(7)
C1L C1I C1H 110.7(8)
C1L C1I C1K 105.4(7)

loop_
_geom_bond_atom_site_label_1
_geom_bond_atom_site_label_2
_geom_bond_distance
Br1 C47 1.895(9)
Br2 C41 1.899(9)
C1 C7 1.377(12)
C1 C39 1.378(11)
C2 O15 1.368(9)
C2 C20 1.429(11)
C2 C39 1.395(10)
C3 C9 1.354(11)
C3 C22 1.480(11)
C3 C61 1.398(12)
C6 C20 1.517(11)
C6 C27 1.535(12)
C6 C28 1.525(11)
C6 C5 1.548(11)
C7 C8 1.356(11)
C7 C89 1.547(12)
C8 C20 1.387(11)
C9 C15 1.391(12)
C10 C12 1.353(12)
C10 C1F 1.458(15)
C11 C17 1.397(12)
C11 C4 1.377(11)
C12 C35 1.535(12)
C12 C87 1.373(13)
C13 C39 1.565(11)
C13 C51 1.526(11)
C13 C81 1.535(12)
C13 C105 1.531(12)
C14 C16 1.508(12)
C14 C24 1.380(12)
C14 C26 1.351(12)
C16 C21 1.547(10)
C16 C45 1.521(13)
C17 C55 1.376(11)
C17 C89 1.537(12)
O18 C32 1.339(11)
O18 C34 1.471(10)
C21 C34 1.506(11)
C21 C35 1.510(12)
C22 C48 1.540(12)
O23 C32 1.204(11)
C24 C68 1.391(13)
C26 C59 1.393(12)
C32 C1N 1.499(13)
C41 C59 1.363(12)
C41 C68 1.322(12)
C45 C71 1.404(11)
C45 C1C 1.361(12)
C47 C67 1.378(11)
C47 C4 1.342(11)
C48 C89 1.517(11)
C48 C1A 1.532(12)
C52 C61 1.394(13)
C52 C63 1.350(13)
C54 C60 1.542(12)
C54 C71 1.376(13)
C54 C1D 1.396(12)
C55 C67 1.389(12)
C60 C102 1.530(12)
C60 C1J 1.539(12)
C60 C1M 1.531(12)
C63 C15 1.399(14)
C87 C1G 1.399(14)
C19 C1F 1.309(19)
C19 C1G 1.254(17)
O3 C1A 1.424(10)
O3 C1B 1.358(12)
C1B O1C 1.183(11)
C1B C1E 1.480(13)
C18 C1C 1.392(13)
C18 C1D 1.410(11)
C18 C1I 1.531(12)
C1D O1 1.390(11)
C1H C1I 1.544(12)
C1I C1K 1.535(12)
C1I C1L 1.540(11)
